data_7709840
loop_
_publ_author_name
'Chen, Yun-Rui'
'Jia, Meng-Ze'
'Pan, Jia-Qi'
'Tan, Bin'
'Zhang, Jie'

_publ_section_title
;
 Photomechanical behavior triggered by [2 + 2] cycloaddition and
 photochromism of pyridinium-functionalized coordination complex
;
_journal_name_full 'Dalton Transactions'
_journal_paper_doi 10.1039/D2DT00599A
_journal_year 2022
_chemical_formula_moiety 'C40 H40 N4 O8 Zn, O4 S, 9[H2O]'
_chemical_formula_sum 'C40 H40 N4 O12 S Zn'
_chemical_formula_weight 866.19
_space_group_crystal_system monoclinic
_space_group_IT_number 15
_space_group_name_Hall '-C 2yc'
_space_group_name_H-M_alt 'C 1 2/c 1'
_atom_sites_solution_hydrogens mixed
_audit_creation_date 2022-03-16
_audit_creation_method
;
Olex2 1.3
(compiled 2020.11.12 svn.r5f609507 for OlexSys, GUI svn.r6408)
;
_audit_update_record
;
2022-03-17 deposited with the CCDC.	2022-03-23 downloaded from the CCDC.
;
_cell_angle_alpha 90
_cell_angle_beta 116.71(2)
_cell_angle_gamma 90
_cell_formula_units_Z 4
_cell_length_a 14.611(3)
_cell_length_b 28.055(3)
_cell_length_c 13.583(3)
_cell_measurement_reflns_used 2674
_cell_measurement_temperature 293(2)
_cell_measurement_theta_max 21.6490
_cell_measurement_theta_min 3.6940
_cell_volume 4973.7(18)
_computing_data_collection 'CrysAlisPro 1.171.40.84a (Rigaku OD, 2020)'
_computing_molecular_graphics 'Olex2 1.3 (Dolomanov et al., 2009)'
_computing_publication_material 'Olex2 1.3 (Dolomanov et al., 2009)'
_computing_structure_refinement 'SHELXL 2018/3 (Sheldrick, 2015)'
_computing_structure_solution 'ShelXT (Sheldrick, 2015)'
_diffrn_ambient_temperature 293(2)
_diffrn_measured_fraction_theta_full 0.997
_diffrn_measured_fraction_theta_max 0.997
_diffrn_measurement_device_type 'Xcalibur, Atlas, Gemini ultra'
_diffrn_measurement_method '\w scans'
_diffrn_radiation_type MoK\a
_diffrn_radiation_wavelength 0.71073
_diffrn_reflns_av_R_equivalents 0.0785
_diffrn_reflns_av_unetI/netI 0.0576
_diffrn_reflns_Laue_measured_fraction_full 0.997
_diffrn_reflns_Laue_measured_fraction_max 0.997
_diffrn_reflns_limit_h_max 17
_diffrn_reflns_limit_h_min -17
_diffrn_reflns_limit_k_max 33
_diffrn_reflns_limit_k_min -30
_diffrn_reflns_limit_l_max 16
_diffrn_reflns_limit_l_min -16
_diffrn_reflns_number 26130
_diffrn_reflns_point_group_measured_fraction_full 0.997
_diffrn_reflns_point_group_measured_fraction_max 0.997
_diffrn_reflns_theta_full 24.998
_diffrn_reflns_theta_max 24.998
_diffrn_reflns_theta_min 3.355
_exptl_absorpt_coefficient_mu 0.591
_exptl_absorpt_correction_type none
_exptl_crystal_colour orange
_exptl_crystal_colour_primary orange
_exptl_crystal_density_diffrn 1.157
_exptl_crystal_description rod
_exptl_crystal_F_000 1800
_exptl_crystal_size_max 0.65
_exptl_crystal_size_mid 0.4
_exptl_crystal_size_min 0.2
_refine_diff_density_max 0.471
_refine_diff_density_min -0.288
_refine_diff_density_rms 0.056
_refine_ls_extinction_method none
_refine_ls_goodness_of_fit_ref 1.048
_refine_ls_hydrogen_treatment mixed
_refine_ls_matrix_type full
_refine_ls_number_parameters 457
_refine_ls_number_reflns 4372
_refine_ls_number_restraints 305
_refine_ls_restrained_S_all 1.048
_refine_ls_R_factor_all 0.0847
_refine_ls_R_factor_gt 0.0530
_refine_ls_shift/su_max 0.000
_refine_ls_shift/su_mean 0.000
_refine_ls_structure_factor_coef Fsqd
_refine_ls_weighting_details 'w=1/[\s^2^(Fo^2^)+(0.0713P)^2^+6.0507P] where P=(Fo^2^+2Fc^2^)/3'
_refine_ls_weighting_scheme calc
_refine_ls_wR_factor_gt 0.1366
_refine_ls_wR_factor_ref 0.1537
_reflns_Friedel_coverage 0.000
_reflns_number_gt 2961
_reflns_number_total 4372
_reflns_threshold_expression 'I > 2\s(I)'
_cod_data_source_file d2dt00599a2.cif
_cod_data_source_block Zn-bpe-rod
_cod_original_cell_volume 4973.7(17)
_cod_database_code 7709840
_shelx_shelxl_version_number 2018/3
_shelx_space_group_comment
;
The symmetry employed for this shelxl refinement is uniquely defined
by the following loop, which should always be used as a source of
symmetry information in preference to the above space-group names.
They are only intended as comments.
;
_olex2_refinement_description
;
1. Others
 Fixed Sof: Zn1(0.5) S1(0.5) O3(0.25) O3A(0.25) O4(0.25) O4A(0.25) O5(0.25)
 O5A(0.25) O6(0.25) O6A(0.25)
 Fixed U12: S1(0)
 Fixed U23: S1(0)
 Fixed Uiso: H1WA(0.073) H1WB(0.073) H2WA(0.071) H2WB(0.071) H1(0.063)
 H1A(0.043) H2(0.062) H2A(0.043) H4(0.051) H4A(0.043) H5(0.054) H5A(0.043)
 H6(0.057) H6A(0.044) H7(0.06) H7A(0.045) H9(0.054) H9A(0.045) H10(0.053)
 H10A(0.045) H11(0.069) H11A(0.045) H12(0.062) H12A(0.045) H13A(0.07)
 H13B(0.07) H13C(0.07) H13D(0.07) H15(0.062) H16(0.061) H18(0.068) H19(0.07)
 Fixed X: Zn1(0.75) H1(0.786376) H1A(0.812828) H2(0.699535) H2A(0.744781)
 H4(0.440666) H4A(0.467926) H5(0.531781) H5A(0.540342) H6(0.429004)
 H6A(0.60511) H7(0.605493) H7A(0.412369) H9(0.593158) H9A(0.559778)
 H10(0.501444) H10A(0.490208) H11(0.244721) H11A(0.212801) H12(0.331177)
 H12A(0.273209) H13A(0.337972) H13B(0.237593) H13C(0.352491) H13D(0.238864)
 H15(0.406396) H16(0.410766) H18(0.218499) H19(0.215504) S1(0)
 Fixed Y: Zn1(0.25) H1(0.359106) H1A(0.356346) H2(0.430718) H2A(0.431271)
 H4(0.357642) H4A(0.377411) H5(0.288261) H5A(0.302272) H6(0.443119)
 H6A(0.485758) H7(0.493801) H7A(0.451538) H9(0.578514) H9A(0.558467)
 H10(0.648139) H10A(0.63438) H11(0.576796) H11A(0.58407) H12(0.505432)
 H12A(0.506169) H13A(0.689337) H13B(0.65952) H13C(0.684776) H13D(0.666672)
 H15(0.732436) H16(0.750304) H18(0.64291) H19(0.624495)
 Fixed Z: Zn1(1) H1(1.006628) H1A(1.029368) H2(0.965776) H2A(0.990748)
 H4(0.845377) H4A(0.873872) H5(0.891962) H5A(0.895913) H6(0.832837)
 H6A(0.921042) H7(0.933582) H7A(0.84466) H9(0.929313) H9A(0.904151)
 H10(0.877185) H10A(0.870787) H11(0.749256) H11A(0.746095) H12(0.791785)
 H12A(0.779951) H13A(0.81752) H13B(0.751752) H13C(0.823346) H13D(0.756706)
 H15(0.713913) H16(0.549978) H18(0.403086) H19(0.567054) S1(0.75)
;
_smtbx_masks_special_details
;
A solvent mask was calculated and 344 electrons were 
found in a volume of 1274\%A^3^ in 1 void per unit cell. 
This is consistent with the presence of 9[H2O] per Formula Unit 
which account for 360 electrons per unit cell.
;
_smtbx_masks_void_probe_radius 1.2
_smtbx_masks_void_truncation_radius 1.2
_olex2_submission_special_instructions 'No special instructions were received'

loop_
_space_group_symop_operation_xyz
'x, y, z'
'-x, y, -z+1/2'
'x+1/2, y+1/2, z'
'-x+1/2, y+1/2, -z+1/2'
'-x, -y, -z'
'x, -y, z-1/2'
'-x+1/2, -y+1/2, -z'
'x+1/2, -y+1/2, z-1/2'

loop_
_atom_site_label
_atom_site_type_symbol
_atom_site_fract_x
_atom_site_fract_y
_atom_site_fract_z
_atom_site_U_iso_or_equiv
_atom_site_adp_type
_atom_site_occupancy
_atom_site_site_symmetry_order
_atom_site_calc_flag
_atom_site_refinement_flags_posn
_atom_site_refinement_flags_adp
_atom_site_refinement_flags_occupancy
_atom_site_disorder_assembly
_atom_site_disorder_group
Zn1 Zn 0.750000 0.250000 1.000000 0.0376(2) Uani 1 2 d DS . P . .
O1 O 0.3594(3) 0.74680(12) 0.3445(2) 0.0629(8) Uani 1 1 d . . . . .
O1W O 0.6411(2) 0.22434(10) 0.8452(2) 0.0488(7) Uani 1 1 d D . . . .
H1WA H 0.603(3) 0.2026(13) 0.836(3) 0.073 Uiso 1 1 d D U . . .
H1WB H 0.640(3) 0.2360(14) 0.7878(19) 0.073 Uiso 1 1 d D U . . .
O2 O 0.2535(3) 0.68631(12) 0.2685(2) 0.0777(10) Uani 1 1 d . . . . .
O2W O 0.6586(2) 0.23020(10) 1.0754(2) 0.0474(7) Uani 1 1 d D . . . .
H2WA H 0.691(2) 0.2179(14) 1.1383(19) 0.071 Uiso 1 1 d D U . . .
H2WB H 0.609(2) 0.2114(14) 1.037(3) 0.071 Uiso 1 1 d D U . . .
N1 N 0.6683(7) 0.3169(2) 0.957(2) 0.041(2) Uani 0.744(8) 1 d D . P A 1
N1A N 0.684(2) 0.3212(7) 0.960(6) 0.036(2) Uani 0.256(8) 1 d D U P A 2
N2 N 0.3670(6) 0.61849(18) 0.8098(7) 0.0403(18) Uani 0.744(8) 1 d D . P A 1
N2A N 0.3444(17) 0.6131(5) 0.790(3) 0.037(2) Uani 0.256(8) 1 d D U P A 2
C1 C 0.7152(5) 0.3587(3) 0.9753(10) 0.052(2) Uani 0.744(8) 1 d D . P A 1
H1 H 0.786376 0.359106 1.006628 0.063 Uiso 0.744(8) 1 calc R U P A 1
C1A C 0.7421(19) 0.3599(8) 0.991(3) 0.036(2) Uani 0.256(8) 1 d D U P A 2
H1A H 0.812828 0.356346 1.029368 0.043 Uiso 0.256(8) 1 calc R U P A 2
C2 C 0.6632(5) 0.4022(3) 0.9496(7) 0.052(2) Uani 0.744(8) 1 d D . P A 1
H2 H 0.699535 0.430718 0.965776 0.062 Uiso 0.744(8) 1 calc R U P A 1
C2A C 0.7009(15) 0.4052(7) 0.969(2) 0.036(2) Uani 0.256(8) 1 d D U P A 2
H2A H 0.744781 0.431271 0.990748 0.043 Uiso 0.256(8) 1 calc R U P A 2
C3 C 0.5604(5) 0.4025(2) 0.9014(5) 0.0381(15) Uani 0.744(8) 1 d D U P A 1
C3A C 0.5975(14) 0.4128(5) 0.9170(19) 0.036(2) Uani 0.256(8) 1 d D U P A 2
C4 C 0.5119(5) 0.3588(2) 0.8797(6) 0.0429(16) Uani 0.744(8) 1 d D U P A 1
H4 H 0.440666 0.357642 0.845377 0.051 Uiso 0.744(8) 1 calc R U P A 1
C4A C 0.5381(14) 0.3742(7) 0.8983(18) 0.036(2) Uani 0.256(8) 1 d D U P A 2
H4A H 0.467926 0.377411 0.873872 0.043 Uiso 0.256(8) 1 calc R U P A 2
C5 C 0.5667(6) 0.3171(2) 0.9079(9) 0.0449(18) Uani 0.744(8) 1 d D . P A 1
H5 H 0.531781 0.288261 0.891962 0.054 Uiso 0.744(8) 1 calc R U P A 1
C5A C 0.5834(17) 0.3287(7) 0.916(2) 0.036(2) Uani 0.256(8) 1 d D U P A 2
H5A H 0.540342 0.302272 0.895913 0.043 Uiso 0.256(8) 1 calc R U P A 2
C6 C 0.4997(5) 0.44655(19) 0.8717(5) 0.0478(15) Uani 0.744(8) 1 d D U P A 1
H6 H 0.429004 0.443119 0.832837 0.057 Uiso 0.744(8) 1 calc R U P A 1
C6A C 0.5566(11) 0.4615(6) 0.9006(13) 0.037(2) Uani 0.256(8) 1 d D U P A 2
H6A H 0.605110 0.485758 0.921042 0.044 Uiso 0.256(8) 1 calc R U P A 2
C7 C 0.5349(5) 0.49016(19) 0.8943(5) 0.0500(17) Uani 0.744(8) 1 d D U P A 1
H7 H 0.605493 0.493801 0.933582 0.060 Uiso 0.744(8) 1 calc R U P A 1
C7A C 0.4613(11) 0.4754(5) 0.8613(12) 0.0372(19) Uani 0.256(8) 1 d D U P A 2
H7A H 0.412369 0.451538 0.844660 0.045 Uiso 0.256(8) 1 calc R U P A 2
C8 C 0.4730(5) 0.5338(2) 0.8634(5) 0.0399(14) Uani 0.744(8) 1 d D . P A 1
C8A C 0.4233(14) 0.5247(5) 0.8404(17) 0.037(2) Uani 0.256(8) 1 d D U P A 2
C9 C 0.5221(5) 0.5774(2) 0.8905(5) 0.0446(16) Uani 0.744(8) 1 d D . P A 1
H9 H 0.593158 0.578514 0.929313 0.054 Uiso 0.744(8) 1 calc R U P A 1
C9A C 0.4892(14) 0.5629(6) 0.8699(18) 0.037(2) Uani 0.256(8) 1 d D U P A 2
H9A H 0.559778 0.558467 0.904151 0.045 Uiso 0.256(8) 1 calc R U P A 2
C10 C 0.4671(6) 0.6191(2) 0.8608(7) 0.0445(18) Uani 0.744(8) 1 d D . P A 1
H10 H 0.501444 0.648139 0.877185 0.053 Uiso 0.744(8) 1 calc R U P A 1
C10A C 0.4479(16) 0.6078(7) 0.847(2) 0.037(2) Uani 0.256(8) 1 d D U P A 2
H10A H 0.490208 0.634380 0.870787 0.045 Uiso 0.256(8) 1 calc R U P A 2
C11 C 0.3160(5) 0.5767(3) 0.7846(8) 0.057(2) Uani 0.744(8) 1 d D . P A 1
H11 H 0.244721 0.576796 0.749256 0.069 Uiso 0.744(8) 1 calc R U P A 1
C11A C 0.2826(16) 0.5781(7) 0.773(2) 0.037(2) Uani 0.256(8) 1 d D U P A 2
H11A H 0.212801 0.584070 0.746095 0.045 Uiso 0.256(8) 1 calc R U P A 2
C12 C 0.3673(6) 0.5340(2) 0.8102(5) 0.0515(18) Uani 0.744(8) 1 d D . P A 1
H12 H 0.331177 0.505432 0.791785 0.062 Uiso 0.744(8) 1 calc R U P A 1
C12A C 0.3181(13) 0.5317(5) 0.7951(15) 0.037(2) Uani 0.256(8) 1 d D U P A 2
H12A H 0.273209 0.506169 0.779951 0.045 Uiso 0.256(8) 1 calc R U P A 2
C13 C 0.3080(4) 0.66373(14) 0.7647(3) 0.0581(12) Uani 1 1 d D . . . .
H13A H 0.337972 0.689337 0.817520 0.070 Uiso 0.744(8) 1 calc R U P A 1
H13B H 0.237593 0.659520 0.751752 0.070 Uiso 0.744(8) 1 calc R U P A 1
H13C H 0.352491 0.684776 0.823346 0.070 Uiso 0.256(8) 1 calc R U P A 2
H13D H 0.238864 0.666672 0.756706 0.070 Uiso 0.256(8) 1 calc R U P A 2
C14 C 0.3108(3) 0.67642(14) 0.6575(3) 0.0480(10) Uani 1 1 d . . . . .
C15 C 0.3686(3) 0.71419(14) 0.6515(3) 0.0519(11) Uani 1 1 d . . . . .
H15 H 0.406396 0.732436 0.713913 0.062 Uiso 1 1 calc R U . . .
C16 C 0.3708(3) 0.72510(15) 0.5531(3) 0.0510(10) Uani 1 1 d . . . . .
H16 H 0.410766 0.750304 0.549978 0.061 Uiso 1 1 calc R U . . .
C17 C 0.3137(3) 0.69857(14) 0.4596(3) 0.0494(10) Uani 1 1 d . . . . .
C18 C 0.2565(4) 0.66107(16) 0.4656(4) 0.0567(11) Uani 1 1 d . . . . .
H18 H 0.218499 0.642910 0.403086 0.068 Uiso 1 1 calc R U . . .
C19 C 0.2548(4) 0.65000(15) 0.5640(4) 0.0587(12) Uani 1 1 d . . . . .
H19 H 0.215504 0.624495 0.567054 0.070 Uiso 1 1 calc R U . . .
C20 C 0.3089(4) 0.71185(17) 0.3492(3) 0.0559(12) Uani 1 1 d . . . . .
S1 S 0.000000 0.60401(7) 0.750000 0.0807(6) Uani 1 2 d DS TU P . .
O3 O 0.006(2) 0.6539(3) 0.731(2) 0.073(5) Uani 0.25 1 d D U P B -1
O3A O 0.086(2) 0.6342(7) 0.7584(17) 0.098(5) Uani 0.25 1 d D . P B -2
O4 O -0.0525(15) 0.6030(6) 0.8249(15) 0.093(4) Uani 0.25 1 d D U P B -1
O4A O 0.018(2) 0.6019(7) 0.8751(13) 0.110(6) Uani 0.25 1 d D . P B -2
O5 O 0.0948(12) 0.5791(7) 0.7988(18) 0.097(5) Uani 0.25 1 d D U P B -1
O5A O 0.005(3) 0.5586(4) 0.7184(17) 0.131(7) Uani 0.25 1 d D . P B -2
O6 O -0.0738(15) 0.5782(7) 0.6545(15) 0.100(6) Uani 0.25 1 d D U P B -1
O6A O -0.092(2) 0.6296(10) 0.6884(17) 0.129(7) Uani 0.25 1 d D . P B -2

loop_
_atom_site_aniso_label
_atom_site_aniso_U_11
_atom_site_aniso_U_22
_atom_site_aniso_U_33
_atom_site_aniso_U_23
_atom_site_aniso_U_13
_atom_site_aniso_U_12
Zn1 0.0461(4) 0.0313(3) 0.0351(3) 0.0055(3) 0.0179(3) 0.0084(3)
O1 0.081(2) 0.065(2) 0.0471(17) 0.0152(15) 0.0324(16) 0.0067(18)
O1W 0.063(2) 0.0449(18) 0.0350(14) 0.0028(13) 0.0188(14) -0.0048(14)
O2 0.111(3) 0.075(2) 0.0373(18) 0.0097(16) 0.0246(19) 0.002(2)
O2W 0.0517(18) 0.0513(17) 0.0379(15) 0.0078(13) 0.0190(13) 0.0040(13)
N1 0.053(5) 0.030(3) 0.043(3) 0.005(3) 0.023(5) 0.005(3)
N1A 0.041(4) 0.029(3) 0.037(3) 0.007(3) 0.017(3) 0.003(3)
N2 0.062(5) 0.027(3) 0.033(4) 0.003(2) 0.023(4) 0.005(3)
N2A 0.043(4) 0.029(3) 0.037(3) 0.008(3) 0.016(3) 0.001(3)
C1 0.038(5) 0.046(4) 0.060(5) 0.003(3) 0.010(4) 0.003(3)
C1A 0.041(4) 0.028(3) 0.037(3) 0.007(3) 0.017(3) 0.003(3)
C2 0.054(5) 0.033(3) 0.059(5) 0.001(3) 0.017(5) -0.001(4)
C2A 0.041(4) 0.029(3) 0.037(3) 0.007(3) 0.017(3) 0.003(3)
C3 0.048(4) 0.032(3) 0.037(3) 0.010(3) 0.022(3) 0.003(2)
C3A 0.042(4) 0.029(3) 0.037(3) 0.007(3) 0.016(3) 0.002(3)
C4 0.044(4) 0.028(3) 0.047(4) 0.001(3) 0.012(3) 0.003(2)
C4A 0.041(4) 0.029(3) 0.037(3) 0.007(3) 0.016(3) 0.002(3)
C5 0.042(4) 0.030(4) 0.057(4) 0.004(3) 0.017(3) -0.002(3)
C5A 0.041(4) 0.029(3) 0.037(3) 0.007(3) 0.017(3) 0.003(3)
C6 0.054(4) 0.039(3) 0.050(3) 0.007(2) 0.022(3) 0.009(2)
C6A 0.042(4) 0.029(3) 0.037(3) 0.008(2) 0.016(3) 0.002(3)
C7 0.061(4) 0.038(3) 0.050(3) 0.009(3) 0.024(3) 0.010(3)
C7A 0.043(4) 0.029(3) 0.037(3) 0.008(2) 0.016(3) 0.002(3)
C8 0.058(4) 0.034(3) 0.035(3) 0.004(2) 0.027(3) 0.002(3)
C8A 0.043(4) 0.029(3) 0.037(3) 0.008(2) 0.016(3) 0.002(3)
C9 0.057(4) 0.035(4) 0.043(4) 0.009(3) 0.024(3) 0.000(3)
C9A 0.043(4) 0.029(3) 0.037(3) 0.008(3) 0.016(3) 0.001(3)
C10 0.071(5) 0.028(4) 0.037(4) -0.001(3) 0.027(4) -0.007(3)
C10A 0.043(4) 0.029(3) 0.037(3) 0.008(3) 0.016(3) 0.001(3)
C11 0.045(5) 0.064(5) 0.054(4) 0.012(3) 0.015(4) 0.002(4)
C11A 0.043(4) 0.029(3) 0.038(3) 0.008(3) 0.016(3) 0.001(3)
C12 0.050(5) 0.038(3) 0.054(4) 0.006(3) 0.013(4) -0.002(3)
C12A 0.043(4) 0.029(3) 0.038(3) 0.008(3) 0.016(3) 0.001(3)
C13 0.092(3) 0.042(2) 0.053(3) 0.017(2) 0.044(3) 0.033(2)
C14 0.069(3) 0.035(2) 0.045(2) 0.0133(18) 0.030(2) 0.023(2)
C15 0.071(3) 0.042(2) 0.038(2) 0.0083(18) 0.020(2) 0.019(2)
C16 0.064(3) 0.046(2) 0.040(2) 0.0128(19) 0.021(2) 0.009(2)
C17 0.065(3) 0.042(2) 0.040(2) 0.0162(18) 0.023(2) 0.021(2)
C18 0.073(3) 0.049(3) 0.043(2) 0.006(2) 0.022(2) 0.007(2)
C19 0.082(3) 0.041(2) 0.060(3) 0.010(2) 0.038(3) 0.004(2)
C20 0.068(3) 0.058(3) 0.034(2) 0.015(2) 0.016(2) 0.026(2)
S1 0.0934(15) 0.0439(11) 0.0806(13) 0.000 0.0176(12) 0.000
O3 0.086(9) 0.044(5) 0.096(17) 0.003(5) 0.047(9) 0.010(5)
O3A 0.127(7) 0.054(7) 0.094(14) -0.008(9) 0.034(9) 0.011(9)
O4 0.101(11) 0.076(10) 0.108(9) 0.014(8) 0.052(10) -0.001(9)
O4A 0.149(16) 0.088(12) 0.077(8) 0.006(7) 0.037(8) 0.035(13)
O5 0.083(7) 0.077(11) 0.109(12) 0.025(10) 0.025(5) 0.031(9)
O5A 0.234(19) 0.035(6) 0.123(15) -0.016(7) 0.081(18) 0.005(7)
O6 0.101(8) 0.061(9) 0.100(9) -0.017(9) 0.011(7) 0.006(8)
O6A 0.118(7) 0.115(14) 0.101(12) 0.007(13) 0.000(11) 0.039(11)

loop_
_atom_type_symbol
_atom_type_description
_atom_type_scat_dispersion_real
_atom_type_scat_dispersion_imag
_atom_type_scat_source
C C 0.0033 0.0016 'International Tables Vol C Tables 4.2.6.8 and 6.1.1.4'
H H 0.0000 0.0000 'International Tables Vol C Tables 4.2.6.8 and 6.1.1.4'
N N 0.0061 0.0033 'International Tables Vol C Tables 4.2.6.8 and 6.1.1.4'
O O 0.0106 0.0060 'International Tables Vol C Tables 4.2.6.8 and 6.1.1.4'
S S 0.1246 0.1234 'International Tables Vol C Tables 4.2.6.8 and 6.1.1.4'
Zn Zn 0.2839 1.4301 'International Tables Vol C Tables 4.2.6.8 and 6.1.1.4'

loop_
_geom_angle_atom_site_label_1
_geom_angle_atom_site_label_2
_geom_angle_atom_site_label_3
_geom_angle
_geom_angle_site_symmetry_1
_geom_angle_site_symmetry_3
_geom_angle_publ_flag
O1W Zn1 O1W 180.0 7_657 . y
O1W Zn1 N1 92.8(5) 7_657 . y
O1W Zn1 N1 87.2(5) . . y
O1W Zn1 N1 92.8(5) . 7_657 y
O1W Zn1 N1 87.2(5) 7_657 7_657 y
O1W Zn1 N1A 90.7(16) . . y
O1W Zn1 N1A 89.3(16) 7_657 . y
O1W Zn1 N1A 89.3(16) . 7_657 y
O1W Zn1 N1A 90.7(16) 7_657 7_657 y
O2W Zn1 O1W 87.93(11) . 7_657 y
O2W Zn1 O1W 92.07(11) 7_657 7_657 y
O2W Zn1 O1W 87.93(11) 7_657 . y
O2W Zn1 O1W 92.07(11) . . y
O2W Zn1 O2W 180.0 7_657 . y
O2W Zn1 N1 92.0(5) . 7_657 y
O2W Zn1 N1 88.0(5) 7_657 7_657 y
O2W Zn1 N1 88.0(5) . . y
O2W Zn1 N1 92.0(5) 7_657 . y
O2W Zn1 N1A 93.2(16) 7_657 7_657 y
O2W Zn1 N1A 86.8(16) . 7_657 y
O2W Zn1 N1A 93.2(16) . . y
O2W Zn1 N1A 86.8(16) 7_657 . y
N1 Zn1 N1 180.0 . 7_657 y
N1 Zn1 N1A 6.4(11) 7_657 7_657 y
N1 Zn1 N1A 173.6(11) . 7_657 y
N1A Zn1 N1A 180.0 7_657 . y
Zn1 O1W H1WA 125(2) . . ?
Zn1 O1W H1WB 119(2) . . ?
H1WA O1W H1WB 116(4) . . ?
Zn1 O2W H2WA 115(2) . . ?
Zn1 O2W H2WB 114(2) . . ?
H2WA O2W H2WB 108(3) . . ?
C1 N1 Zn1 122.8(6) . . ?
C1 N1 C5 117.3(5) . . ?
C5 N1 Zn1 119.8(6) . . ?
C1A N1A Zn1 121.3(18) . . ?
C1A N1A C5A 115.8(16) . . ?
C5A N1A Zn1 122.3(17) . . ?
C10 N2 C11 120.4(5) . . ?
C10 N2 C13 120.4(6) . . ?
C11 N2 C13 118.7(6) . . ?
C10A N2A C13 115.0(15) . . ?
C11A N2A C10A 122.0(15) . . ?
C11A N2A C13 122.3(17) . . ?
N1 C1 H1 118.3 . . ?
N1 C1 C2 123.3(6) . . ?
C2 C1 H1 118.3 . . ?
N1A C1A H1A 119.1 . . ?
N1A C1A C2A 121.9(18) . . ?
C2A C1A H1A 119.1 . . ?
C1 C2 H2 120.3 . . ?
C3 C2 C1 119.4(6) . . ?
C3 C2 H2 120.3 . . ?
C1A C2A H2A 119.0 . . ?
C3A C2A C1A 121.9(17) . . ?
C3A C2A H2A 119.0 . . ?
C2 C3 C4 117.0(5) . . ?
C2 C3 C6 123.1(6) . . ?
C4 C3 C6 120.0(5) . . ?
C2A C3A C6A 120.2(15) . . ?
C4A C3A C2A 116.3(13) . . ?
C4A C3A C6A 122.6(15) . . ?
C3 C4 H4 119.4 . . ?
C5 C4 C3 121.2(5) . . ?
C5 C4 H4 119.4 . . ?
C3A C4A H4A 120.4 . . ?
C3A C4A C5A 119.1(16) . . ?
C5A C4A H4A 120.4 . . ?
N1 C5 C4 121.7(5) . . ?
N1 C5 H5 119.1 . . ?
C4 C5 H5 119.1 . . ?
N1A C5A C4A 124.0(16) . . ?
N1A C5A H5A 118.0 . . ?
C4A C5A H5A 118.0 . . ?
C3 C6 H6 116.7 . . ?
C7 C6 C3 126.7(6) . . ?
C7 C6 H6 116.7 . . ?
C3A C6A H6A 115.6 . . ?
C7A C6A C3A 128.7(15) . . ?
C7A C6A H6A 115.6 . . ?
C6 C7 H7 117.0 . . ?
C6 C7 C8 125.9(6) . . ?
C8 C7 H7 117.0 . . ?
C6A C7A H7A 116.6 . . ?
C6A C7A C8A 126.9(15) . . ?
C8A C7A H7A 116.6 . . ?
C9 C8 C7 118.9(5) . . ?
C12 C8 C7 123.6(6) . . ?
C12 C8 C9 117.5(5) . . ?
C9A C8A C7A 121.6(14) . . ?
C9A C8A C12A 120.6(13) . . ?
C12A C8A C7A 117.7(14) . . ?
C8 C9 H9 119.6 . . ?
C10 C9 C8 120.7(6) . . ?
C10 C9 H9 119.6 . . ?
C8A C9A H9A 121.0 . . ?
C10A C9A C8A 118.1(15) . . ?
C10A C9A H9A 120.9 . . ?
N2 C10 C9 120.8(5) . . ?
N2 C10 H10 119.6 . . ?
C9 C10 H10 119.6 . . ?
N2A C10A C9A 119.6(16) . . ?
N2A C10A H10A 120.2 . . ?
C9A C10A H10A 120.2 . . ?
N2 C11 H11 119.4 . . ?
N2 C11 C12 121.2(6) . . ?
C12 C11 H11 119.4 . . ?
N2A C11A H11A 119.5 . . ?
N2A C11A C12A 121.0(17) . . ?
C12A C11A H11A 119.5 . . ?
C8 C12 H12 120.3 . . ?
C11 C12 C8 119.4(6) . . ?
C11 C12 H12 120.3 . . ?
C8A C12A H12A 121.3 . . ?
C11A C12A C8A 117.5(14) . . ?
C11A C12A H12A 121.3 . . ?
N2 C13 H13A 109.8 . . ?
N2 C13 H13B 109.8 . . ?
N2 C13 C14 109.4(5) . . ?
N2A C13 H13C 110.4 . . ?
N2A C13 H13D 110.4 . . ?
N2A C13 C14 106.6(15) . . ?
H13A C13 H13B 108.2 . . ?
H13C C13 H13D 108.6 . . ?
C14 C13 H13A 109.8 . . ?
C14 C13 H13B 109.8 . . ?
C14 C13 H13C 110.4 . . ?
C14 C13 H13D 110.4 . . ?
C15 C14 C13 121.2(4) . . ?
C19 C14 C13 119.9(4) . . ?
C19 C14 C15 118.9(4) . . ?
C14 C15 H15 119.8 . . ?
C14 C15 C16 120.5(4) . . ?
C16 C15 H15 119.8 . . ?
C15 C16 H16 120.0 . . ?
C17 C16 C15 120.1(4) . . ?
C17 C16 H16 120.0 . . ?
C16 C17 C20 121.1(4) . . ?
C18 C17 C16 119.4(4) . . ?
C18 C17 C20 119.4(4) . . ?
C17 C18 H18 119.8 . . ?
C17 C18 C19 120.5(4) . . ?
C19 C18 H18 119.8 . . ?
C14 C19 C18 120.6(4) . . ?
C14 C19 H19 119.7 . . ?
C18 C19 H19 119.7 . . ?
O1 C20 O2 124.7(4) . . ?
O1 C20 C17 118.6(4) . . ?
O2 C20 C17 116.7(5) . . ?
O3 S1 O4 103.0(9) . . ?
O3 S1 O6 113.8(13) . . ?
O3A S1 O4A 102.0(10) . . ?
O5 S1 O3 116.2(12) . . ?
O5 S1 O4 110.9(10) . . ?
O5 S1 O6 110.4(8) . . ?
O5A S1 O3A 113.7(14) . . ?
O5A S1 O4A 107.1(9) . . ?
O5A S1 O6A 117.3(15) . . ?
O6 S1 O4 101.1(11) . . ?
O6A S1 O3A 107.7(10) . . ?
O6A S1 O4A 107.9(12) . . ?

loop_
_geom_bond_atom_site_label_1
_geom_bond_atom_site_label_2
_geom_bond_distance
_geom_bond_site_symmetry_2
_geom_bond_publ_flag
Zn1 O1W 2.113(3) . y
Zn1 O1W 2.113(3) 7_657 y
Zn1 O2W 2.091(3) . y
Zn1 O2W 2.091(3) 7_657 y
Zn1 N1 2.160(5) 7_657 y
Zn1 N1 2.160(5) . y
Zn1 N1A 2.180(14) 7_657 y
Zn1 N1A 2.180(14) . y
O1 C20 1.246(5) . ?
O1W H1WA 0.798(18) . ?
O1W H1WB 0.837(18) . ?
O2 C20 1.254(5) . ?
O2W H2WA 0.842(18) . ?
O2W H2WB 0.857(18) . ?
N1 C1 1.324(10) . ?
N1 C5 1.325(10) . ?
N1A C1A 1.33(2) . ?
N1A C5A 1.33(2) . ?
N2 C10 1.306(10) . ?
N2 C11 1.349(9) . ?
N2 C13 1.502(6) . ?
N2A C10A 1.36(2) . ?
N2A C11A 1.28(2) . ?
N2A C13 1.501(14) . ?
C1 H1 0.9300 . ?
C1 C2 1.396(10) . ?
C1A H1A 0.9300 . ?
C1A C2A 1.380(19) . ?
C2 H2 0.9300 . ?
C2 C3 1.342(8) . ?
C2A H2A 0.9300 . ?
C2A C3A 1.366(17) . ?
C3 C4 1.380(7) . ?
C3 C6 1.467(7) . ?
C3A C4A 1.338(17) . ?
C3A C6A 1.469(15) . ?
C4 H4 0.9300 . ?
C4 C5 1.372(9) . ?
C4A H4A 0.9300 . ?
C4A C5A 1.407(19) . ?
C5 H5 0.9300 . ?
C5A H5A 0.9300 . ?
C6 H6 0.9300 . ?
C6 C7 1.309(8) . ?
C6A H6A 0.9300 . ?
C6A C7A 1.307(15) . ?
C7 H7 0.9300 . ?
C7 C8 1.467(7) . ?
C7A H7A 0.9300 . ?
C7A C8A 1.471(15) . ?
C8 C9 1.381(7) . ?
C8 C12 1.380(8) . ?
C8A C9A 1.375(16) . ?
C8A C12A 1.389(16) . ?
C9 H9 0.9300 . ?
C9 C10 1.374(9) . ?
C9A H9A 0.9300 . ?
C9A C10A 1.368(19) . ?
C10 H10 0.9300 . ?
C10A H10A 0.9300 . ?
C11 H11 0.9300 . ?
C11 C12 1.373(10) . ?
C11A H11A 0.9300 . ?
C11A C12A 1.384(18) . ?
C12 H12 0.9300 . ?
C12A H12A 0.9300 . ?
C13 H13A 0.9700 . ?
C13 H13B 0.9700 . ?
C13 H13C 0.9700 . ?
C13 H13D 0.9700 . ?
C13 C14 1.516(5) . ?
C14 C15 1.381(6) . ?
C14 C19 1.377(6) . ?
C15 H15 0.9300 . ?
C15 C16 1.385(5) . ?
C16 H16 0.9300 . ?
C16 C17 1.383(6) . ?
C17 C18 1.369(6) . ?
C17 C20 1.516(6) . ?
C18 H18 0.9300 . ?
C18 C19 1.383(6) . ?
C19 H19 0.9300 . ?
S1 O3 1.431(9) . ?
S1 O3A 1.474(19) . ?
S1 O4 1.525(11) . ?
S1 O4A 1.598(15) . ?
S1 O5 1.422(11) . ?
S1 O5A 1.356(12) . ?
S1 O6 1.453(11) . ?
S1 O6A 1.419(19) . ?

loop_
_geom_torsion_atom_site_label_1
_geom_torsion_atom_site_label_2
_geom_torsion_atom_site_label_3
_geom_torsion_atom_site_label_4
_geom_torsion
_geom_torsion_site_symmetry_1
_geom_torsion_site_symmetry_2
_geom_torsion_site_symmetry_3
_geom_torsion_site_symmetry_4
_geom_torsion_publ_flag
Zn1 N1 C1 C2 -179.0(11) . . . . ?
Zn1 N1 C5 C4 179.8(10) . . . . ?
Zn1 N1A C1A C2A -178(3) . . . . ?
Zn1 N1A C5A C4A 174(3) . . . . ?
N1 C1 C2 C3 -2(2) . . . . ?
N1A C1A C2A C3A 2(6) . . . . ?
N2 C11 C12 C8 0.5(13) . . . . ?
N2 C13 C14 C15 -107.8(5) . . . . ?
N2 C13 C14 C19 72.2(6) . . . . ?
N2A C11A C12A C8A 3(4) . . . . ?
N2A C13 C14 C15 -121.6(10) . . . . ?
N2A C13 C14 C19 58.4(10) . . . . ?
C1 N1 C5 C4 -2(3) . . . . ?
C1 C2 C3 C4 -0.1(11) . . . . ?
C1 C2 C3 C6 179.9(8) . . . . ?
C1A N1A C5A C4A 3(8) . . . . ?
C1A C2A C3A C4A 7(4) . . . . ?
C1A C2A C3A C6A 177(2) . . . . ?
C2 C3 C4 C5 0.9(11) . . . . ?
C2 C3 C6 C7 -5.4(10) . . . . ?
C2A C3A C4A C5A -10(4) . . . . ?
C2A C3A C6A C7A -174(2) . . . . ?
C3 C4 C5 N1 0.3(17) . . . . ?
C3 C6 C7 C8 179.6(5) . . . . ?
C3A C4A C5A N1A 6(6) . . . . ?
C3A C6A C7A C8A -176.3(19) . . . . ?
C4 C3 C6 C7 174.6(6) . . . . ?
C4A C3A C6A C7A -4(3) . . . . ?
C5 N1 C1 C2 3(3) . . . . ?
C5A N1A C1A C2A -7(8) . . . . ?
C6 C3 C4 C5 -179.1(7) . . . . ?
C6 C7 C8 C9 -178.0(6) . . . . ?
C6 C7 C8 C12 3.5(9) . . . . ?
C6A C3A C4A C5A -180(2) . . . . ?
C6A C7A C8A C9A -5(3) . . . . ?
C6A C7A C8A C12A 178.2(18) . . . . ?
C7 C8 C9 C10 178.5(6) . . . . ?
C7 C8 C12 C11 179.9(7) . . . . ?
C7A C8A C9A C10A 180(2) . . . . ?
C7A C8A C12A C11A -178.6(19) . . . . ?
C8 C9 C10 N2 2.5(12) . . . . ?
C8A C9A C10A N2A -5(4) . . . . ?
C9 C8 C12 C11 1.4(9) . . . . ?
C9A C8A C12A C11A 5(3) . . . . ?
C10 N2 C11 C12 -1.0(15) . . . . ?
C10 N2 C13 C14 78.1(9) . . . . ?
C10A N2A C11A C12A -12(5) . . . . ?
C10A N2A C13 C14 87(3) . . . . ?
C11 N2 C10 C9 -0.5(14) . . . . ?
C11 N2 C13 C14 -93.6(10) . . . . ?
C11A N2A C10A C9A 12(5) . . . . ?
C11A N2A C13 C14 -103(3) . . . . ?
C12 C8 C9 C10 -2.9(9) . . . . ?
C12A C8A C9A C10A -4(4) . . . . ?
C13 N2 C10 C9 -172.0(7) . . . . ?
C13 N2 C11 C12 170.7(8) . . . . ?
C13 N2A C10A C9A -177(2) . . . . ?
C13 N2A C11A C12A 178(2) . . . . ?
C13 C14 C15 C16 179.6(4) . . . . ?
C13 C14 C19 C18 -180.0(4) . . . . ?
C14 C15 C16 C17 0.9(6) . . . . ?
C15 C14 C19 C18 0.0(6) . . . . ?
C15 C16 C17 C18 -1.0(6) . . . . ?
C15 C16 C17 C20 175.7(4) . . . . ?
C16 C17 C18 C19 0.7(6) . . . . ?
C16 C17 C20 O1 1.5(6) . . . . ?
C16 C17 C20 O2 -178.6(4) . . . . ?
C17 C18 C19 C14 -0.2(7) . . . . ?
C18 C17 C20 O1 178.2(4) . . . . ?
C18 C17 C20 O2 -1.8(6) . . . . ?
C19 C14 C15 C16 -0.4(6) . . . . ?
C20 C17 C18 C19 -176.1(4) . . . . ?

loop_
_smtbx_masks_void_nr
_smtbx_masks_void_average_x
_smtbx_masks_void_average_y
_smtbx_masks_void_average_z
_smtbx_masks_void_volume
_smtbx_masks_void_count_electrons
_smtbx_masks_void_content
1 0.000 0.500 -0.340 636.7 172.1 '18 water'
2 0.500 0.000 -0.273 636.7 172.1 '18 water'
